data_7158452
loop_
_publ_author_name
'Choi, Sunglim'
'Shim, Jihyun'
'Kang, Philjae'
'Choi, Soo Hyuk'

_publ_section_title
;
 Effect of a <i>cis</i>-4-aminopiperidine-3-carboxylic acid
 (<i>cis</i>-APiC) residue on mixed-helical folding of unnatural peptides.
;
_journal_issue 3
_journal_name_full 'Organic &amp; biomolecular chemistry'
_journal_page_first 613
_journal_page_last 618
_journal_paper_doi 10.1039/d1ob02223g
_journal_volume 20
_journal_year 2022
_chemical_absolute_configuration rm
_chemical_formula_moiety 'C35 H54 N6 O10 S, C H Cl3'
_chemical_formula_sum 'C36 H55 Cl3 N6 O10 S'
_chemical_formula_weight 870.27
_space_group_crystal_system orthorhombic
_space_group_IT_number 19
_space_group_name_Hall 'P 2ac 2ab'
_space_group_name_H-M_alt 'P 21 21 21'
_atom_sites_solution_hydrogens geom
_atom_sites_solution_primary direct
_audit_creation_date 2014-03-18
_audit_creation_method
;
Olex2 1.2
(compiled 2014.03.12 svn.r2899 for OlexSys, GUI svn.r4796)
;
_audit_update_record
;
2019-06-14 deposited with the CCDC.	2021-12-17 downloaded from the CCDC.
;
_cell_angle_alpha 90
_cell_angle_beta 90
_cell_angle_gamma 90
_cell_formula_units_Z 4
_cell_length_a 9.6129(8)
_cell_length_b 16.6129(6)
_cell_length_c 27.4345(16)
_cell_measurement_reflns_used 1198
_cell_measurement_temperature 150(2)
_cell_measurement_theta_max 67.31
_cell_measurement_theta_min 3.11
_cell_volume 4381.2(5)
_computing_data_reduction 'SAINT v8.34A (Bruker, 2013)'
_computing_molecular_graphics 'Olex2 (Dolomanov et al., 2009)'
_computing_publication_material 'Olex2 (Dolomanov et al., 2009)'
_computing_structure_refinement 'XL (Sheldrick, 2008)'
_computing_structure_solution 'XT (Sheldrick, 2008)'
_diffrn_ambient_temperature 150.0
_diffrn_measured_fraction_theta_full 0.977
_diffrn_measured_fraction_theta_max 0.960
_diffrn_measurement_device_type 'Bruker APEX-II CCD'
_diffrn_measurement_method '\f and \w scans'
_diffrn_radiation_type CuK\a
_diffrn_radiation_wavelength 1.54178
_diffrn_reflns_av_R_equivalents 0.0547
_diffrn_reflns_av_unetI/netI 0.0869
_diffrn_reflns_Laue_measured_fraction_full 0.977
_diffrn_reflns_Laue_measured_fraction_max 0.960
_diffrn_reflns_limit_h_max 11
_diffrn_reflns_limit_h_min -11
_diffrn_reflns_limit_k_max 15
_diffrn_reflns_limit_k_min -19
_diffrn_reflns_limit_l_max 25
_diffrn_reflns_limit_l_min -33
_diffrn_reflns_number 14985
_diffrn_reflns_point_group_measured_fraction_full 0.944
_diffrn_reflns_point_group_measured_fraction_max 0.919
_diffrn_reflns_theta_full 67.500
_diffrn_reflns_theta_max 72.665
_diffrn_reflns_theta_min 3.110
_diffrn_standards_number 0
_exptl_absorpt_coefficient_mu 2.834
_exptl_absorpt_correction_T_max 0.7535
_exptl_absorpt_correction_T_min 0.5863
_exptl_absorpt_correction_type multi-scan
_exptl_absorpt_process_details
;
SADABS-2012/1 (Bruker,2012) was used for absorption correction.
wR2(int) was 0.0843 before and 0.0664 after correction.
The Ratio of minimum to maximum transmission is 0.7781.
The \l/2 correction factor is 0.0015.
;
_exptl_crystal_colour colourless
_exptl_crystal_colour_primary colourless
_exptl_crystal_density_diffrn 1.319
_exptl_crystal_description plate
_exptl_crystal_F_000 1840
_exptl_crystal_size_max 0.1
_exptl_crystal_size_mid 0.04
_exptl_crystal_size_min 0.03
_refine_diff_density_max 0.333
_refine_diff_density_min -0.298
_refine_diff_density_rms 0.061
_refine_ls_abs_structure_details
;
 Flack x determined using 1763 quotients [(I+)-(I-)]/[(I+)+(I-)]
 (Parsons and Flack (2004), Acta Cryst. A60, s61).
;
_refine_ls_abs_structure_Flack 0.045(15)
_refine_ls_extinction_method none
_refine_ls_goodness_of_fit_ref 1.034
_refine_ls_hydrogen_treatment constr
_refine_ls_matrix_type full
_refine_ls_number_parameters 550
_refine_ls_number_reflns 8006
_refine_ls_number_restraints 432
_refine_ls_restrained_S_all 1.022
_refine_ls_R_factor_all 0.1044
_refine_ls_R_factor_gt 0.0643
_refine_ls_shift/su_max 0.000
_refine_ls_shift/su_mean 0.000
_refine_ls_structure_factor_coef Fsqd
_refine_ls_weighting_details 'w=1/[\s^2^(Fo^2^)+(0.0621P)^2^+1.4150P] where P=(Fo^2^+2Fc^2^)/3'
_refine_ls_weighting_scheme calc
_refine_ls_wR_factor_gt 0.1405
_refine_ls_wR_factor_ref 0.1602
_reflns_Friedel_coverage 0.714
_reflns_Friedel_fraction_full 0.903
_reflns_Friedel_fraction_max 0.867
_reflns_number_gt 5464
_reflns_number_total 8006
_reflns_threshold_expression 'I > 2\s(I)'
_cod_data_source_file d1ob02223g2.cif
_cod_data_source_block Ala-ACHC-Ala-APiC-Ala_moon229
_cod_depositor_comments 'Adding full bibliography for 7158451--7158453.cif.'
_cod_database_code 7158452
_shelxl_version_number 2013-4
_shelx_space_group_comment
;
The symmetry employed for this shelxl refinement is uniquely defined
by the following loop, which should always be used as a source of
symmetry information in preference to the above space-group names.
They are only intended as comments.
;
_olex2_refinement_description
;
1. Others
 Fixed Uiso: H6A(0.043) H3A(0.043) H4(0.037) H1(0.05) H5(0.037) H23A(0.078)
 H23B(0.078) H23C(0.078) H12(0.04) H7A(0.039) H7B(0.039) H30(0.071) H15(0.042)
 H28A(0.103) H28B(0.103) H28C(0.103) H6(0.038) H27A(0.095) H27B(0.095)
 H27C(0.095) H4A(0.109) H4B(0.109) H4C(0.109) H26A(0.087) H26B(0.087)
 H26C(0.087) H20(0.044) H16A(0.065) H16B(0.065) H13A(0.064) H13B(0.064)
 H13C(0.064) H17A(0.075) H17B(0.075) H19A(0.058) H19B(0.058) H18A(0.078)
 H18B(0.078) H9A(0.049) H9B(0.049) H31(0.083) H8A(0.047) H8B(0.047) H1A(0.128)
 H1B(0.128) H1C(0.128) H10(0.04) H33A(0.149) H33B(0.149) H33C(0.149) H22(0.041)
 H34(0.081) H35(0.065) H3(0.056) H2S(0.065) H1S(0.109)
 Fixed X: H6A(-0.2946) H3A(-0.0493) H4(0.0321) H1(-0.0924) H5(0.0409) H23A(-
 0.163) H23B(-0.2921) H23C(-0.1453) H12(0.0956) H7A(-0.2116) H7B(-0.2239) H30(-
 0.2779) H15(0.2428) H28A(-0.4664) H28B(-0.368) H28C(-0.3749) H6(-0.2434) H27A(-
 0.2714) H27B(-0.1934) H27C(-0.3591) H4A(-0.0716) H4B(0.0851) H4C(0.0295) H26A(-
 0.1146) H26B(-0.0446) H26C(-0.1076) H20(0.2716) H16A(0.4716) H16B(0.4674)
 H13A(-0.1773) H13B(-0.0876) H13C(-0.1413) H17A(0.609) H17B(0.4863)
 H19A(0.2665) H19B(0.2675) H18A(0.4974) H18B(0.4864) H9A(0.1373) H9B(0.136)
 H31(-0.4131) H8A(0.1529) H8B(0.0173) H1A(-0.2736) H1B(-0.3071) H1C(-0.1948)
 H10(-0.1054) H33A(-0.4249) H33B(-0.3109) H33C(-0.4358) H22(-0.171) H34(-
 0.1281) H35(0.0133) H3(0.0351) H2S(0.4558) H1S(0.488)
 Fixed Y: H6A(-0.2145) H3A(0.0895) H4(-0.0278) H1(0.1396) H5(-0.0521) H23A(-
 0.2361) H23B(-0.1755) H23C(-0.1504) H12(0.1044) H7A(0.2918) H7B(0.2318)
 H30(0.3444) H15(-0.1051) H28A(-0.2562) H28B(-0.3326) H28C(-0.2911) H6(0.1636)
 H27A(-0.1586) H27B(-0.1128) H27C(-0.1216) H4A(0.0698) H4B(0.0785) H4C(-0.0068)
 H26A(-0.315) H26B(-0.229) H26C(-0.2788) H20(-0.1439) H16A(-0.1192) H16B(-
 0.0414) H13A(0.0467) H13B(0.0215) H13C(0.1122) H17A(-0.021) H17B(0.044) H19A(-
 0.0504) H19B(0.0224) H18A(-0.0029) H18B(-0.0944) H9A(0.2555) H9B(0.1912)
 H31(0.4596) H8A(0.3206) H8B(0.35) H1A(-0.181) H1B(-0.1355) H1C(-0.2066)
 H10(0.2483) H33A(0.6122) H33B(0.6553) H33C(0.6061) H22(-0.0837) H34(0.5806)
 H35(0.4667) H3(-0.0053) H2S(0.2216) H1S(0.154)
 Fixed Z: H6A(-0.0112) H3A(0.0013) H4(-0.0594) H1(0.1604) H5(0.0432)
 H23A(0.0683) H23B(0.0713) H23C(0.0942) H12(-0.1117) H7A(0.089) H7B(0.1346)
 H30(0.2205) H15(-0.0518) H28A(-0.1514) H28B(-0.1426) H28C(-0.1952) H6(0.0584)
 H27A(-0.208) H27B(-0.1645) H27C(-0.1637) H4A(0.2386) H4B(0.2197) H4C(0.2385)
 H26A(-0.134) H26B(-0.1432) H26C(-0.188) H20(0.0286) H16A(-0.0294) H16B(-
 0.0637) H13A(-0.0905) H13B(-0.1372) H13C(-0.1314) H17A(0.0066) H17B(0.0032)
 H19A(0.094) H19B(0.0556) H18A(0.0832) H18B(0.0652) H9A(0.0195) H9B(0.063)
 H31(0.2241) H8A(0.0976) H8B(0.0683) H1A(0.171) H1B(0.221) H1C(0.22) H10(0.013)
 H33A(0.1574) H33B(0.191) H33C(0.2155) H22(0.0195) H34(0.1469) H35(0.1444)
 H3(0.1522) H2S(0.1306) H1S(0.1291)
;

loop_
_space_group_symop_operation_xyz
'x, y, z'
'-x+1/2, -y, z+1/2'
'-x, y+1/2, -z+1/2'
'x+1/2, -y+1/2, -z'

loop_
_atom_site_label
_atom_site_type_symbol
_atom_site_fract_x
_atom_site_fract_y
_atom_site_fract_z
_atom_site_U_iso_or_equiv
_atom_site_adp_type
_atom_site_occupancy
_atom_site_site_symmetry_order
_atom_site_calc_flag
_atom_site_refinement_flags_posn
_atom_site_refinement_flags_adp
_atom_site_refinement_flags_occupancy
_atom_site_disorder_assembly
_atom_site_disorder_group
S1 S -0.01402(19) 0.30877(10) 0.17820(6) 0.0446(4) Uani 1 1 d . . . . .
O9 O 0.1267(5) 0.3333(3) 0.18527(19) 0.0560(13) Uani 1 1 d . . . . .
O5 O 0.2801(4) 0.0807(3) -0.04491(17) 0.0436(11) Uani 1 1 d . . . . .
O2 O -0.2788(7) -0.0211(4) 0.1604(3) 0.099(2) Uani 1 1 d . . . . .
O7 O -0.1103(4) -0.1219(3) -0.08136(16) 0.0439(11) Uani 1 1 d . . . . .
O8 O -0.2820(5) -0.2150(3) -0.09371(16) 0.0477(12) Uani 1 1 d . . . . .
O10 O -0.0745(6) 0.2498(3) 0.20939(17) 0.0540(12) Uani 1 1 d . . . . .
O3 O -0.0754(5) 0.0377(2) 0.07061(16) 0.0462(11) Uani 1 1 d . . . . .
O4 O 0.0083(5) 0.2269(3) -0.06840(16) 0.0481(11) Uani 1 1 d . . . . .
O1 O -0.1273(6) -0.1045(3) 0.1914(2) 0.0675(16) Uani 1 1 d . . . . .
O6 O 0.0551(4) -0.2143(2) -0.00684(16) 0.0393(10) Uani 1 1 d . . . . .
N6 N -0.2267(5) -0.1814(3) -0.01906(19) 0.0362(12) Uani 1 1 d . . . . .
H6A H -0.2946 -0.2145 -0.0112 0.043 Uiso 1 1 calc R . . . .
N3 N -0.0367(5) 0.1401(3) -0.00701(17) 0.0357(12) Uani 1 1 d . . . . .
H3A H -0.0493 0.0895 0.0013 0.043 Uiso 1 1 calc R . . . .
N2 N -0.0265(5) 0.2729(3) 0.12351(18) 0.0376(12) Uani 1 1 d . . . . .
N4 N 0.0832(5) 0.0158(3) -0.06278(17) 0.0309(11) Uani 1 1 d . . . . .
H4 H 0.0321 -0.0278 -0.0594 0.037 Uiso 1 1 calc R . . . .
N1 N -0.0802(6) 0.0951(3) 0.14360(18) 0.0417(13) Uani 1 1 d . . . . .
H1 H -0.0924 0.1396 0.1604 0.050 Uiso 1 1 calc R . . . .
N5 N 0.0835(5) -0.0920(3) 0.02827(17) 0.0308(11) Uani 1 1 d . . . . .
H5 H 0.0409 -0.0521 0.0432 0.037 Uiso 1 1 calc R . . . .
C23 C -0.1910(7) -0.1794(5) 0.0676(2) 0.0517(18) Uani 1 1 d . . . . .
H23A H -0.1630 -0.2361 0.0683 0.078 Uiso 1 1 calc GR . . . .
H23B H -0.2921 -0.1755 0.0713 0.078 Uiso 1 1 calc GR . . . .
H23C H -0.1453 -0.1504 0.0942 0.078 Uiso 1 1 calc GR . . . .
C12 C 0.0261(6) 0.0864(4) -0.0868(2) 0.0332(13) Uani 1 1 d . . . . .
H12 H 0.0956 0.1044 -0.1117 0.040 Uiso 1 1 calc R . . . .
C14 C 0.2156(6) 0.0172(4) -0.0455(2) 0.0335(13) Uani 1 1 d . . . . .
C29 C -0.1193(7) 0.3947(4) 0.1822(2) 0.0452(16) Uani 1 1 d . . . . .
C7 C -0.1654(6) 0.2470(4) 0.1064(2) 0.0326(13) Uani 1 1 d . . . . .
H7A H -0.2116 0.2918 0.0890 0.039 Uiso 1 1 calc R . . . .
H7B H -0.2239 0.2318 0.1346 0.039 Uiso 1 1 calc R . . . .
C30 C -0.2460(8) 0.3927(5) 0.2058(3) 0.0589(19) Uani 1 1 d . . . . .
H30 H -0.2779 0.3444 0.2205 0.071 Uiso 1 1 calc R . . . .
C15 C 0.2772(6) -0.0627(4) -0.0289(2) 0.0353(14) Uani 1 1 d . . . . .
H15 H 0.2428 -0.1051 -0.0518 0.042 Uiso 1 1 calc R . . . .
C28 C -0.3776(9) -0.2813(6) -0.1600(3) 0.069(2) Uani 1 1 d . . . . .
H28A H -0.4664 -0.2562 -0.1514 0.103 Uiso 1 1 calc GR . . . .
H28B H -0.3680 -0.3326 -0.1426 0.103 Uiso 1 1 calc GR . . . .
H28C H -0.3749 -0.2911 -0.1952 0.103 Uiso 1 1 calc GR . . . .
C6 C -0.1492(6) 0.1752(4) 0.0723(2) 0.0313(13) Uani 1 1 d . . . . .
H6 H -0.2434 0.1636 0.0584 0.038 Uiso 1 1 calc R . . . .
C27 C -0.2717(9) -0.1480(5) -0.1728(3) 0.063(2) Uani 1 1 d . . . . .
H27A H -0.2714 -0.1586 -0.2080 0.095 Uiso 1 1 calc GR . . . .
H27B H -0.1934 -0.1128 -0.1645 0.095 Uiso 1 1 calc GR . . . .
H27C H -0.3591 -0.1216 -0.1637 0.095 Uiso 1 1 calc GR . . . .
C4 C 0.0042(11) 0.0427(5) 0.2212(3) 0.073(3) Uani 1 1 d . . . . .
H4A H -0.0716 0.0698 0.2386 0.109 Uiso 1 1 calc GR . . . .
H4B H 0.0851 0.0785 0.2197 0.109 Uiso 1 1 calc GR . . . .
H4C H 0.0295 -0.0068 0.2385 0.109 Uiso 1 1 calc GR . . . .
C26 C -0.1191(8) -0.2656(5) -0.1534(3) 0.058(2) Uani 1 1 d . . . . .
H26A H -0.1146 -0.3150 -0.1340 0.087 Uiso 1 1 calc GR . . . .
H26B H -0.0446 -0.2290 -0.1432 0.087 Uiso 1 1 calc GR . . . .
H26C H -0.1076 -0.2788 -0.1880 0.087 Uiso 1 1 calc GR . . . .
C20 C 0.2345(6) -0.0884(4) 0.0230(2) 0.0368(14) Uani 1 1 d . . . . .
H20 H 0.2716 -0.1439 0.0286 0.044 Uiso 1 1 calc R . . . .
C16 C 0.4383(7) -0.0630(5) -0.0316(3) 0.0543(19) Uani 1 1 d . . . . .
H16A H 0.4716 -0.1192 -0.0294 0.065 Uiso 1 1 calc R . . . .
H16B H 0.4674 -0.0414 -0.0637 0.065 Uiso 1 1 calc R . . . .
C13 C -0.1068(7) 0.0648(4) -0.1139(3) 0.0427(16) Uani 1 1 d . . . . .
H13A H -0.1773 0.0467 -0.0905 0.064 Uiso 1 1 calc GR . . . .
H13B H -0.0876 0.0215 -0.1372 0.064 Uiso 1 1 calc GR . . . .
H13C H -0.1413 0.1122 -0.1314 0.064 Uiso 1 1 calc GR . . . .
C17 C 0.5069(7) -0.0138(5) 0.0084(3) 0.062(2) Uani 1 1 d . . . . .
H17A H 0.6090 -0.0210 0.0066 0.075 Uiso 1 1 calc R . . . .
H17B H 0.4863 0.0440 0.0032 0.075 Uiso 1 1 calc R . . . .
C19 C 0.2981(7) -0.0338(4) 0.0611(3) 0.0483(17) Uani 1 1 d . . . . .
H19A H 0.2665 -0.0504 0.0940 0.058 Uiso 1 1 calc R . . . .
H19B H 0.2675 0.0224 0.0556 0.058 Uiso 1 1 calc R . . . .
C18 C 0.4560(8) -0.0386(5) 0.0583(3) 0.065(2) Uani 1 1 d . . . . .
H18A H 0.4974 -0.0029 0.0832 0.078 Uiso 1 1 calc R . . . .
H18B H 0.4864 -0.0944 0.0652 0.078 Uiso 1 1 calc R . . . .
C21 C 0.0069(6) -0.1534(3) 0.0112(2) 0.0309(12) Uani 1 1 d . . . . .
C9 C 0.0826(7) 0.2353(4) 0.0476(2) 0.0410(15) Uani 1 1 d . . . . .
H9A H 0.1373 0.2555 0.0195 0.049 Uiso 1 1 calc R . . . .
H9B H 0.1360 0.1912 0.0630 0.049 Uiso 1 1 calc R . . . .
C24 C -0.1987(6) -0.1684(4) -0.0662(2) 0.0356(14) Uani 1 1 d . . . . .
C5 C -0.0969(6) 0.0976(4) 0.0951(2) 0.0309(13) Uani 1 1 d . . . . .
C25 C -0.2583(7) -0.2254(4) -0.1458(2) 0.0471(16) Uani 1 1 d . . . . .
C31 C -0.3260(9) 0.4614(5) 0.2077(3) 0.069(2) Uani 1 1 d . . . . .
H31 H -0.4131 0.4596 0.2241 0.083 Uiso 1 1 calc R . . . .
C2 C -0.1631(9) -0.0348(5) 0.1734(3) 0.0559(18) Uani 1 1 d . . . . .
C32 C -0.2838(10) 0.5323(5) 0.1868(3) 0.069(2) Uani 1 1 d . . . . .
C8 C 0.0619(7) 0.3032(4) 0.0843(2) 0.0390(14) Uani 1 1 d . . . . .
H8A H 0.1529 0.3206 0.0976 0.047 Uiso 1 1 calc R . . . .
H8B H 0.0173 0.3500 0.0683 0.047 Uiso 1 1 calc R . . . .
C1 C -0.2340(11) -0.1613(6) 0.2016(3) 0.085(3) Uani 1 1 d . . . . .
H1A H -0.2736 -0.1810 0.1710 0.128 Uiso 1 1 calc GR . . . .
H1B H -0.3071 -0.1355 0.2210 0.128 Uiso 1 1 calc GR . . . .
H1C H -0.1948 -0.2066 0.2200 0.128 Uiso 1 1 calc GR . . . .
C10 C -0.0562(6) 0.2027(4) 0.0294(2) 0.0337(13) Uani 1 1 d . . . . .
H10 H -0.1054 0.2483 0.0130 0.040 Uiso 1 1 calc R . . . .
C11 C -0.0002(7) 0.1574(4) -0.0526(2) 0.0370(14) Uani 1 1 d . . . . .
C33 C -0.3717(11) 0.6082(6) 0.1877(4) 0.099(4) Uani 1 1 d . . . . .
H33A H -0.4249 0.6122 0.1574 0.149 Uiso 1 1 calc GR . . . .
H33B H -0.3109 0.6553 0.1910 0.149 Uiso 1 1 calc GR . . . .
H33C H -0.4358 0.6061 0.2155 0.149 Uiso 1 1 calc GR . . . .
C22 C -0.1485(6) -0.1425(4) 0.0192(2) 0.0344(14) Uani 1 1 d . . . . .
H22 H -0.1710 -0.0837 0.0195 0.041 Uiso 1 1 calc R . . . .
C34 C -0.1580(10) 0.5326(5) 0.1626(3) 0.067(2) Uani 1 1 d . . . . .
H34 H -0.1281 0.5806 0.1469 0.081 Uiso 1 1 calc R . . . .
C35 C -0.0741(9) 0.4649(4) 0.1605(3) 0.0544(18) Uani 1 1 d . . . . .
H35 H 0.0133 0.4667 0.1444 0.065 Uiso 1 1 calc R . . . .
C3 C -0.0429(8) 0.0220(4) 0.1697(3) 0.0468(16) Uani 1 1 d . . . . .
H3 H 0.0351 -0.0053 0.1522 0.056 Uiso 1 1 calc R . . . .
Cl5S Cl 0.2726(3) 0.1482(2) 0.15987(15) 0.0859(12) Uani 0.706(4) 1 d . . P A 1
Cl6S Cl 0.5608(3) 0.11317(19) 0.16755(13) 0.0753(11) Uani 0.706(4) 1 d . . P A 1
Cl4S Cl 0.4542(3) 0.25926(19) 0.20912(12) 0.0707(10) Uani 0.706(4) 1 d . . P A 1
C2S C 0.4386(13) 0.1926(8) 0.1620(4) 0.054(3) Uani 0.706(4) 1 d . . P A 1
H2S H 0.4558 0.2216 0.1306 0.065 Uiso 0.706(4) 1 calc R . P A 1
Cl2S Cl 0.3972(11) 0.0469(7) 0.1786(5) 0.123(4) Uani 0.294(4) 1 d . . P A 2
Cl3S Cl 0.5968(9) 0.1701(7) 0.2053(3) 0.095(3) Uani 0.294(4) 1 d . . P A 2
Cl1S Cl 0.3242(10) 0.2159(6) 0.1750(4) 0.106(4) Uani 0.294(4) 1 d . . P A 2
C1S C 0.456(4) 0.150(3) 0.1637(17) 0.091(9) Uani 0.294(4) 1 d . . P A 2
H1S H 0.4880 0.1540 0.1291 0.109 Uiso 0.294(4) 1 calc R . P A 2

loop_
_atom_site_aniso_label
_atom_site_aniso_U_11
_atom_site_aniso_U_22
_atom_site_aniso_U_33
_atom_site_aniso_U_23
_atom_site_aniso_U_13
_atom_site_aniso_U_12
S1 0.0612(11) 0.0363(8) 0.0364(8) -0.0055(8) -0.0099(8) 0.0067(8)
O9 0.059(3) 0.053(3) 0.056(3) -0.013(3) -0.023(2) 0.005(2)
O5 0.042(2) 0.031(2) 0.058(3) 0.008(2) -0.003(2) -0.0046(19)
O2 0.068(4) 0.082(5) 0.147(7) 0.014(5) -0.006(4) -0.003(3)
O7 0.043(2) 0.045(3) 0.044(3) 0.008(2) -0.005(2) -0.012(2)
O8 0.050(3) 0.058(3) 0.035(2) -0.002(2) -0.0043(19) -0.022(2)
O10 0.082(3) 0.045(3) 0.035(2) -0.005(2) -0.003(2) 0.006(3)
O3 0.077(3) 0.026(2) 0.036(2) -0.005(2) 0.007(2) 0.007(2)
O4 0.076(3) 0.030(2) 0.039(2) 0.005(2) 0.004(2) 0.006(2)
O1 0.099(4) 0.042(3) 0.061(3) 0.003(3) 0.012(3) -0.007(3)
O6 0.040(2) 0.032(2) 0.046(2) -0.009(2) -0.004(2) 0.0070(18)
N6 0.032(2) 0.038(3) 0.039(3) -0.003(2) -0.002(2) -0.007(2)
N3 0.050(3) 0.028(3) 0.029(2) 0.004(2) 0.001(2) 0.004(2)
N2 0.040(3) 0.036(3) 0.037(3) -0.006(2) -0.002(2) 0.001(2)
N4 0.034(2) 0.027(2) 0.031(3) 0.003(2) -0.001(2) 0.000(2)
N1 0.066(4) 0.027(3) 0.032(3) -0.005(2) -0.007(2) 0.010(3)
N5 0.033(2) 0.024(2) 0.035(3) -0.003(2) -0.001(2) 0.0040(19)
C23 0.047(4) 0.067(5) 0.042(4) -0.010(4) 0.006(3) -0.008(4)
C12 0.041(3) 0.030(3) 0.028(3) 0.002(2) -0.002(2) 0.005(2)
C14 0.033(3) 0.031(3) 0.036(3) 0.002(3) 0.003(3) -0.002(2)
C29 0.067(4) 0.036(3) 0.032(3) -0.012(3) -0.010(3) 0.007(3)
C7 0.039(3) 0.029(3) 0.030(3) 0.000(3) 0.000(2) 0.006(2)
C30 0.059(4) 0.058(4) 0.060(5) -0.020(4) 0.000(4) 0.000(3)
C15 0.035(3) 0.028(3) 0.042(3) -0.001(3) -0.001(3) 0.002(2)
C28 0.074(5) 0.090(6) 0.042(4) -0.005(4) -0.011(4) -0.031(5)
C6 0.033(3) 0.031(3) 0.030(3) 0.000(2) -0.002(2) 0.004(2)
C27 0.069(5) 0.067(5) 0.053(5) 0.010(4) -0.015(4) -0.006(4)
C4 0.113(7) 0.053(5) 0.052(4) 0.015(4) -0.029(5) 0.004(5)
C26 0.065(4) 0.050(4) 0.058(5) 0.003(4) 0.002(4) -0.007(4)
C20 0.032(3) 0.033(3) 0.046(3) 0.001(3) -0.005(2) -0.001(2)
C16 0.036(3) 0.052(4) 0.075(5) 0.017(4) 0.005(3) 0.005(3)
C13 0.047(4) 0.041(4) 0.040(4) -0.002(3) -0.007(3) 0.005(3)
C17 0.038(3) 0.057(5) 0.092(5) 0.020(4) -0.013(4) 0.001(3)
C19 0.049(4) 0.048(4) 0.048(4) 0.000(3) -0.017(3) -0.011(3)
C18 0.050(4) 0.068(5) 0.076(5) 0.016(4) -0.024(4) -0.007(4)
C21 0.035(3) 0.028(3) 0.029(3) 0.001(2) -0.001(2) 0.005(2)
C9 0.041(3) 0.043(4) 0.039(3) -0.005(3) -0.001(3) 0.003(3)
C24 0.031(3) 0.033(3) 0.043(3) 0.000(3) -0.004(2) -0.002(2)
C5 0.037(3) 0.028(3) 0.028(3) -0.004(2) 0.001(2) 0.002(2)
C25 0.055(4) 0.055(4) 0.031(3) 0.000(3) -0.005(3) -0.016(3)
C31 0.064(5) 0.062(4) 0.081(6) -0.034(4) -0.007(4) 0.011(4)
C2 0.059(4) 0.050(4) 0.059(5) -0.001(4) 0.008(4) 0.006(3)
C32 0.079(5) 0.061(4) 0.067(5) -0.030(4) -0.034(4) 0.021(4)
C8 0.040(3) 0.038(3) 0.038(3) -0.002(3) 0.000(3) 0.004(3)
C1 0.124(8) 0.073(6) 0.059(6) 0.008(5) 0.006(5) -0.038(6)
C10 0.041(3) 0.033(3) 0.027(3) 0.000(2) 0.000(2) 0.005(3)
C11 0.047(3) 0.035(3) 0.029(3) 0.004(2) -0.001(3) 0.008(3)
C33 0.100(7) 0.078(6) 0.120(9) -0.035(6) -0.028(6) 0.039(6)
C22 0.037(3) 0.030(3) 0.037(3) -0.008(3) -0.003(2) 0.003(2)
C34 0.090(5) 0.045(4) 0.067(5) -0.011(4) -0.028(4) 0.016(4)
C35 0.072(4) 0.042(4) 0.049(4) -0.007(3) -0.010(4) 0.009(3)
C3 0.062(4) 0.034(3) 0.045(4) 0.005(3) -0.004(3) 0.009(3)
Cl5S 0.0575(18) 0.080(2) 0.120(3) -0.021(2) -0.0169(18) 0.0050(17)
Cl6S 0.0598(17) 0.0627(19) 0.103(3) 0.0095(19) 0.0115(17) 0.0196(15)
Cl4S 0.0708(19) 0.0660(19) 0.0753(19) -0.0089(16) -0.0053(15) -0.0003(15)
C2S 0.054(6) 0.058(6) 0.051(6) 0.011(5) 0.014(4) 0.016(5)
Cl2S 0.101(7) 0.109(7) 0.160(10) -0.039(7) 0.000(7) 0.015(5)
Cl3S 0.083(5) 0.139(9) 0.063(5) -0.013(6) 0.002(4) -0.017(5)
Cl1S 0.080(6) 0.096(7) 0.142(9) 0.031(7) 0.014(6) 0.013(5)
C1S 0.064(12) 0.110(13) 0.098(19) -0.029(12) -0.017(11) 0.019(10)

loop_
_atom_type_symbol
_atom_type_description
_atom_type_scat_dispersion_real
_atom_type_scat_dispersion_imag
_atom_type_scat_source
C C 0.0181 0.0091 'International Tables Vol C Tables 4.2.6.8 and 6.1.1.4'
H H 0.0000 0.0000 'International Tables Vol C Tables 4.2.6.8 and 6.1.1.4'
Cl Cl 0.3639 0.7018 'International Tables Vol C Tables 4.2.6.8 and 6.1.1.4'
N N 0.0311 0.0180 'International Tables Vol C Tables 4.2.6.8 and 6.1.1.4'
O O 0.0492 0.0322 'International Tables Vol C Tables 4.2.6.8 and 6.1.1.4'
S S 0.3331 0.5567 'International Tables Vol C Tables 4.2.6.8 and 6.1.1.4'

loop_
_geom_angle_atom_site_label_1
_geom_angle_atom_site_label_2
_geom_angle_atom_site_label_3
_geom_angle
_geom_angle_site_symmetry_1
_geom_angle_site_symmetry_3
_geom_angle_publ_flag
O9 S1 N2 107.6(3) . . ?
O9 S1 C29 107.9(3) . . ?
O10 S1 O9 120.1(3) . . ?
O10 S1 N2 105.9(3) . . ?
O10 S1 C29 106.7(3) . . ?
N2 S1 C29 108.3(3) . . ?
C24 O8 C25 121.7(5) . . ?
C2 O1 C1 118.3(7) . . ?
C24 N6 C22 121.7(5) . . ?
C11 N3 C10 121.7(5) . . ?
C7 N2 S1 118.0(4) . . ?
C8 N2 S1 120.8(4) . . ?
C8 N2 C7 113.0(5) . . ?
C14 N4 C12 119.9(5) . . ?
C5 N1 C3 123.0(5) . . ?
C21 N5 C20 122.8(5) . . ?
N4 C12 C13 110.4(5) . . ?
N4 C12 C11 114.0(5) . . ?
C13 C12 C11 110.1(5) . . ?
O5 C14 N4 119.5(6) . . ?
O5 C14 C15 123.5(5) . . ?
N4 C14 C15 117.0(5) . . ?
C30 C29 S1 121.3(6) . . ?
C35 C29 S1 118.7(6) . . ?
C35 C29 C30 120.0(7) . . ?
N2 C7 C6 109.4(5) . . ?
C31 C30 C29 119.5(8) . . ?
C14 C15 C20 114.4(5) . . ?
C14 C15 C16 112.1(5) . . ?
C20 C15 C16 108.0(5) . . ?
C7 C6 C10 107.2(5) . . ?
C5 C6 C7 116.4(5) . . ?
C5 C6 C10 111.9(5) . . ?
N5 C20 C15 111.5(5) . . ?
N5 C20 C19 110.9(5) . . ?
C19 C20 C15 111.4(5) . . ?
C17 C16 C15 113.4(6) . . ?
C18 C17 C16 111.5(6) . . ?
C20 C19 C18 109.6(6) . . ?
C17 C18 C19 110.8(6) . . ?
O6 C21 N5 124.4(5) . . ?
O6 C21 C22 122.1(5) . . ?
N5 C21 C22 113.4(5) . . ?
C10 C9 C8 111.4(5) . . ?
O7 C24 O8 125.9(6) . . ?
O7 C24 N6 124.9(6) . . ?
N6 C24 O8 109.3(5) . . ?
O3 C5 N1 120.1(6) . . ?
O3 C5 C6 121.4(5) . . ?
N1 C5 C6 118.4(5) . . ?
O8 C25 C28 101.9(5) . . ?
O8 C25 C27 111.8(6) . . ?
O8 C25 C26 109.1(6) . . ?
C27 C25 C28 109.5(6) . . ?
C27 C25 C26 112.9(6) . . ?
C26 C25 C28 111.2(6) . . ?
C32 C31 C30 122.0(9) . . ?
O2 C2 O1 121.9(8) . . ?
O2 C2 C3 125.6(8) . . ?
O1 C2 C3 112.4(7) . . ?
C31 C32 C33 122.8(10) . . ?
C31 C32 C34 117.7(8) . . ?
C34 C32 C33 119.5(10) . . ?
N2 C8 C9 107.9(5) . . ?
N3 C10 C6 112.7(5) . . ?
N3 C10 C9 111.4(5) . . ?
C9 C10 C6 111.3(5) . . ?
O4 C11 N3 123.2(6) . . ?
O4 C11 C12 119.7(5) . . ?
N3 C11 C12 117.0(5) . . ?
N6 C22 C23 108.3(5) . . ?
N6 C22 C21 110.7(5) . . ?
C23 C22 C21 110.0(5) . . ?
C32 C34 C35 121.7(9) . . ?
C29 C35 C34 119.1(8) . . ?
N1 C3 C4 110.0(6) . . ?
N1 C3 C2 111.7(6) . . ?
C2 C3 C4 108.1(7) . . ?
Cl5S C2S Cl6S 107.0(7) . . ?
Cl4S C2S Cl5S 112.1(7) . . ?
Cl4S C2S Cl6S 111.0(7) . . ?
Cl3S C1S Cl2S 105(2) . . ?
Cl1S C1S Cl2S 109(2) . . ?
Cl1S C1S Cl3S 109(2) . . ?

loop_
_geom_bond_atom_site_label_1
_geom_bond_atom_site_label_2
_geom_bond_distance
_geom_bond_site_symmetry_2
_geom_bond_publ_flag
S1 O9 1.426(5) . ?
S1 O10 1.425(5) . ?
S1 N2 1.619(5) . ?
S1 C29 1.753(7) . ?
O5 C14 1.223(7) . ?
O2 C2 1.190(10) . ?
O7 C24 1.222(7) . ?
O8 C24 1.346(7) . ?
O8 C25 1.458(8) . ?
O3 C5 1.219(7) . ?
O4 C11 1.235(7) . ?
O1 C2 1.305(9) . ?
O1 C1 1.422(10) . ?
O6 C21 1.218(7) . ?
N6 C24 1.338(8) . ?
N6 C22 1.444(7) . ?
N3 C10 1.454(7) . ?
N3 C11 1.331(7) . ?
N2 C7 1.479(8) . ?
N2 C8 1.461(8) . ?
N4 C12 1.453(7) . ?
N4 C14 1.359(8) . ?
N1 C5 1.340(7) . ?
N1 C3 1.454(8) . ?
N5 C20 1.460(7) . ?
N5 C21 1.343(7) . ?
C23 C22 1.517(9) . ?
C12 C13 1.521(8) . ?
C12 C11 1.528(8) . ?
C14 C15 1.523(8) . ?
C29 C30 1.379(10) . ?
C29 C35 1.379(10) . ?
C7 C6 1.523(8) . ?
C30 C31 1.377(11) . ?
C15 C20 1.542(9) . ?
C15 C16 1.550(9) . ?
C28 C25 1.526(10) . ?
C6 C5 1.520(8) . ?
C6 C10 1.546(8) . ?
C27 C25 1.491(10) . ?
C4 C3 1.523(10) . ?
C26 C25 1.510(11) . ?
C20 C19 1.514(9) . ?
C16 C17 1.518(11) . ?
C17 C18 1.511(11) . ?
C19 C18 1.522(10) . ?
C21 C22 1.520(8) . ?
C9 C8 1.526(9) . ?
C9 C10 1.524(9) . ?
C31 C32 1.371(13) . ?
C2 C3 1.495(11) . ?
C32 C33 1.517(12) . ?
C32 C34 1.380(13) . ?
C34 C35 1.386(11) . ?
Cl5S C2S 1.758(13) . ?
Cl6S C2S 1.773(13) . ?
Cl4S C2S 1.709(14) . ?
Cl2S C1S 1.85(5) . ?
Cl3S C1S 1.80(4) . ?
Cl1S C1S 1.70(4) . ?

loop_
_geom_torsion_atom_site_label_1
_geom_torsion_atom_site_label_2
_geom_torsion_atom_site_label_3
_geom_torsion_atom_site_label_4
_geom_torsion
_geom_torsion_site_symmetry_1
_geom_torsion_site_symmetry_2
_geom_torsion_site_symmetry_3
_geom_torsion_site_symmetry_4
_geom_torsion_publ_flag
S1 N2 C7 C6 -146.4(4) . . . . ?
S1 N2 C8 C9 151.3(4) . . . . ?
S1 C29 C30 C31 -179.5(6) . . . . ?
S1 C29 C35 C34 178.6(6) . . . . ?
O9 S1 N2 C7 -177.0(4) . . . . ?
O9 S1 N2 C8 -30.5(5) . . . . ?
O9 S1 C29 C30 -139.8(6) . . . . ?
O9 S1 C29 C35 41.2(6) . . . . ?
O5 C14 C15 C20 100.1(7) . . . . ?
O5 C14 C15 C16 -23.3(9) . . . . ?
O2 C2 C3 N1 -5.7(12) . . . . ?
O2 C2 C3 C4 115.4(10) . . . . ?
O10 S1 N2 C7 53.5(5) . . . . ?
O10 S1 N2 C8 -160.1(5) . . . . ?
O10 S1 C29 C30 -9.5(7) . . . . ?
O10 S1 C29 C35 171.5(5) . . . . ?
O1 C2 C3 N1 172.2(6) . . . . ?
O1 C2 C3 C4 -66.7(8) . . . . ?
O6 C21 C22 N6 -33.9(8) . . . . ?
O6 C21 C22 C23 85.8(7) . . . . ?
N2 S1 C29 C30 104.0(6) . . . . ?
N2 S1 C29 C35 -75.0(6) . . . . ?
N2 C7 C6 C5 67.0(7) . . . . ?
N2 C7 C6 C10 -59.0(6) . . . . ?
N4 C12 C11 O4 149.9(6) . . . . ?
N4 C12 C11 N3 -32.6(8) . . . . ?
N4 C14 C15 C20 -81.6(7) . . . . ?
N4 C14 C15 C16 155.0(6) . . . . ?
N5 C20 C19 C18 173.8(6) . . . . ?
N5 C21 C22 N6 149.3(5) . . . . ?
N5 C21 C22 C23 -91.0(6) . . . . ?
C12 N4 C14 O5 8.8(9) . . . . ?
C12 N4 C14 C15 -169.5(5) . . . . ?
C14 N4 C12 C13 165.9(5) . . . . ?
C14 N4 C12 C11 -69.6(7) . . . . ?
C14 C15 C20 N5 56.0(7) . . . . ?
C14 C15 C20 C19 -68.5(7) . . . . ?
C14 C15 C16 C17 73.9(8) . . . . ?
C29 S1 N2 C7 -60.6(5) . . . . ?
C29 S1 N2 C8 85.8(5) . . . . ?
C29 C30 C31 C32 0.1(13) . . . . ?
C7 N2 C8 C9 -60.7(6) . . . . ?
C7 C6 C5 O3 -177.2(6) . . . . ?
C7 C6 C5 N1 5.7(8) . . . . ?
C7 C6 C10 N3 -177.9(5) . . . . ?
C7 C6 C10 C9 56.1(6) . . . . ?
C30 C29 C35 C34 -0.4(11) . . . . ?
C30 C31 C32 C33 178.7(8) . . . . ?
C30 C31 C32 C34 1.1(13) . . . . ?
C15 C20 C19 C18 -61.3(7) . . . . ?
C15 C16 C17 C18 53.2(8) . . . . ?
C20 N5 C21 O6 5.6(9) . . . . ?
C20 N5 C21 C22 -177.8(5) . . . . ?
C20 C15 C16 C17 -53.0(8) . . . . ?
C20 C19 C18 C17 59.2(9) . . . . ?
C16 C15 C20 N5 -178.4(5) . . . . ?
C16 C15 C20 C19 57.1(7) . . . . ?
C16 C17 C18 C19 -55.1(9) . . . . ?
C13 C12 C11 O4 -85.4(8) . . . . ?
C13 C12 C11 N3 92.1(7) . . . . ?
C21 N5 C20 C15 77.9(7) . . . . ?
C21 N5 C20 C19 -157.3(6) . . . . ?
C24 O8 C25 C28 -179.6(6) . . . . ?
C24 O8 C25 C27 -62.8(8) . . . . ?
C24 O8 C25 C26 62.8(8) . . . . ?
C24 N6 C22 C23 -171.5(6) . . . . ?
C24 N6 C22 C21 -50.8(8) . . . . ?
C5 N1 C3 C4 165.4(7) . . . . ?
C5 N1 C3 C2 -74.6(8) . . . . ?
C5 C6 C10 N3 53.4(6) . . . . ?
C5 C6 C10 C9 -72.6(6) . . . . ?
C25 O8 C24 O7 11.2(10) . . . . ?
C25 O8 C24 N6 -168.3(6) . . . . ?
C31 C32 C34 C35 -2.1(12) . . . . ?
C32 C34 C35 C29 1.7(12) . . . . ?
C8 N2 C7 C6 64.6(6) . . . . ?
C8 C9 C10 N3 177.8(5) . . . . ?
C8 C9 C10 C6 -55.5(7) . . . . ?
C1 O1 C2 O2 -8.4(13) . . . . ?
C1 O1 C2 C3 173.6(7) . . . . ?
C10 N3 C11 O4 -6.3(10) . . . . ?
C10 N3 C11 C12 176.3(5) . . . . ?
C10 C6 C5 O3 -53.5(8) . . . . ?
C10 C6 C5 N1 129.3(6) . . . . ?
C10 C9 C8 N2 55.4(7) . . . . ?
C11 N3 C10 C6 158.1(5) . . . . ?
C11 N3 C10 C9 -75.9(7) . . . . ?
C33 C32 C34 C35 -179.7(8) . . . . ?
C22 N6 C24 O7 -2.5(10) . . . . ?
C22 N6 C24 O8 177.0(5) . . . . ?
C35 C29 C30 C31 -0.5(11) . . . . ?
C3 N1 C5 O3 -2.9(10) . . . . ?
C3 N1 C5 C6 174.3(6) . . . . ?
